data_4029628
loop_
_publ_author_name
'Milli, Lorenzo'
'Larocca, Michele'
'Tedesco, Mattia'
'Castellucci, Nicola'
'Ghibaudi, Elena'
'Cornia, Andrea'
'Calvaresi, Matteo'
'Zerbetto, Francesco'
'Tomasini, Claudia'

_publ_section_title
;
 \a,\e-Hybrid Foldamers with 1,2,3-Triazole Rings: Order versus Disorder.
;
_journal_issue 13
_journal_name_full 'The Journal of organic chemistry'
_journal_page_first 5958
_journal_page_last 5969
_journal_paper_doi 10.1021/jo500963n
_journal_volume 79
_journal_year 2014
_chemical_formula_sum 'C37 H45 N10 O11'
_chemical_formula_weight 805.83
_chemical_name_systematic
;
 ?
;
_space_group_IT_number 4
_symmetry_space_group_name_Hall 'P 2yb'
_symmetry_space_group_name_H-M 'P 1 21 1'
_atom_sites_solution_hydrogens geom
_atom_sites_solution_primary direct
_atom_sites_solution_secondary difmap
_audit_creation_method SHELXL-97
_cell_angle_alpha 90.00
_cell_angle_beta 94.297(2)
_cell_angle_gamma 90.00
_cell_formula_units_Z 2
_cell_length_a 11.3992(7)
_cell_length_b 9.8228(4)
_cell_length_c 19.0001(12)
_cell_measurement_temperature 150(2)
_cell_volume 2121.5(2)
_computing_structure_refinement 'SHELXL-97 (Sheldrick, 1997)'
_diffrn_ambient_temperature 150(2)
_diffrn_measured_fraction_theta_full 0.988
_diffrn_measured_fraction_theta_max 0.988
_diffrn_radiation_monochromator graphite
_diffrn_radiation_source 'fine-focus sealed tube'
_diffrn_radiation_type MoK\a
_diffrn_radiation_wavelength 0.71073
_diffrn_reflns_av_R_equivalents 0.0343
_diffrn_reflns_av_sigmaI/netI 0.0473
_diffrn_reflns_limit_h_max 14
_diffrn_reflns_limit_h_min -14
_diffrn_reflns_limit_k_max 8
_diffrn_reflns_limit_k_min -12
_diffrn_reflns_limit_l_max 24
_diffrn_reflns_limit_l_min -24
_diffrn_reflns_number 21262
_diffrn_reflns_theta_full 27.06
_diffrn_reflns_theta_max 27.06
_diffrn_reflns_theta_min 3.57
_exptl_absorpt_coefficient_mu 0.095
_exptl_absorpt_correction_T_max 0.9924
_exptl_absorpt_correction_T_min 0.9505
_exptl_crystal_density_diffrn 1.261
_exptl_crystal_density_method 'not measured'
_exptl_crystal_F_000 850
_exptl_crystal_size_max 0.54
_exptl_crystal_size_mid 0.12
_exptl_crystal_size_min 0.08
_refine_diff_density_max 0.463
_refine_diff_density_min -0.259
_refine_diff_density_rms 0.049
_refine_ls_abs_structure_details 'Flack H D (1983), Acta Cryst. A39, 876-881'
_refine_ls_abs_structure_Flack 0.6(11)
_refine_ls_extinction_method none
_refine_ls_goodness_of_fit_ref 1.018
_refine_ls_hydrogen_treatment mixed
_refine_ls_matrix_type full
_refine_ls_number_parameters 536
_refine_ls_number_reflns 8023
_refine_ls_number_restraints 44
_refine_ls_restrained_S_all 1.017
_refine_ls_R_factor_all 0.0801
_refine_ls_R_factor_gt 0.0534
_refine_ls_shift/su_max 0.007
_refine_ls_shift/su_mean 0.000
_refine_ls_structure_factor_coef Fsqd
_refine_ls_weighting_details 'calc w=1/[\s^2^(Fo^2^)+(0.0869P)^2^+0.4352P] where P=(Fo^2^+2Fc^2^)/3'
_refine_ls_weighting_scheme calc
_refine_ls_wR_factor_gt 0.1356
_refine_ls_wR_factor_ref 0.1504
_reflns_number_gt 5890
_reflns_number_total 8023
_reflns_threshold_expression >2sigma(I)
_cod_data_source_file jo500963n_si_003.cif
_cod_data_source_block shelx
_cod_depositor_comments 'Adding full bibliography for 4029627--4029628.cif.'
_cod_database_code 4029628

loop_
_symmetry_equiv_pos_as_xyz
'x, y, z'
'-x, y+1/2, -z'

loop_
_atom_site_label
_atom_site_type_symbol
_atom_site_fract_x
_atom_site_fract_y
_atom_site_fract_z
_atom_site_U_iso_or_equiv
_atom_site_adp_type
_atom_site_occupancy
_atom_site_symmetry_multiplicity
_atom_site_calc_flag
_atom_site_refinement_flags
_atom_site_disorder_assembly
_atom_site_disorder_group
C1A C 0.5249(3) 0.3409(4) 0.2933(2) 0.0451(8) Uani 0.697(5) 1 d P A 1
H1A1 H 0.5987 0.3493 0.3240 0.054 Uiso 0.697(5) 1 calc PR A 1
H1A2 H 0.5318 0.3966 0.2504 0.054 Uiso 0.697(5) 1 calc PR A 1
C2A C 0.5009(3) 0.1912(4) 0.27354(19) 0.0341(8) Uiso 0.697(5) 1 d PD A 1
C3A C 0.4574(3) 0.1549(5) 0.2064(2) 0.0545(12) Uiso 0.697(5) 1 d PD A 1
H3A H 0.4436 0.2245 0.1721 0.065 Uiso 0.697(5) 1 calc PR A 1
C4A C 0.4332(4) 0.0217(6) 0.1870(3) 0.0577(14) Uiso 0.697(5) 1 d PD A 1
H4A H 0.4033 -0.0017 0.1405 0.069 Uiso 0.697(5) 1 calc PR A 1
C5A C 0.4549(4) -0.0766(5) 0.2392(2) 0.0538(14) Uiso 0.697(5) 1 d PD A 1
H5A H 0.4391 -0.1691 0.2275 0.065 Uiso 0.697(5) 1 calc PR A 1
C6A C 0.4985(4) -0.0456(5) 0.3075(3) 0.0501(12) Uiso 0.697(5) 1 d PD A 1
H6A H 0.5125 -0.1148 0.3420 0.060 Uiso 0.697(5) 1 calc PR A 1
C7A C 0.5208(3) 0.0892(4) 0.3234(2) 0.0422(10) Uiso 0.697(5) 1 d PD A 1
H7A H 0.5507 0.1128 0.3698 0.051 Uiso 0.697(5) 1 calc PR A 1
C1B C 0.5249(3) 0.3409(4) 0.2933(2) 0.0451(8) Uani 0.303(5) 1 d P A 2
H1B1 H 0.5434 0.4106 0.2582 0.054 Uiso 0.303(5) 1 calc PR A 2
H1B2 H 0.5946 0.3296 0.3271 0.054 Uiso 0.303(5) 1 calc PR A 2
C2B C 0.4985(5) 0.2182(8) 0.2595(4) 0.0341(8) Uiso 0.303(5) 1 d PD A 2
C3B C 0.4522(6) 0.2101(9) 0.1905(4) 0.0545(12) Uiso 0.303(5) 1 d PD A 2
H3B H 0.4416 0.2913 0.1637 0.065 Uiso 0.303(5) 1 calc PR A 2
C4B C 0.4207(8) 0.0872(11) 0.1593(5) 0.0577(14) Uiso 0.303(5) 1 d PD A 2
H4B H 0.3889 0.0819 0.1117 0.069 Uiso 0.303(5) 1 calc PR A 2
C5B C 0.4381(8) -0.0286(10) 0.2010(5) 0.0538(14) Uiso 0.303(5) 1 d PD A 2
H5B H 0.4169 -0.1141 0.1804 0.065 Uiso 0.303(5) 1 calc PR A 2
C6B C 0.4842(8) -0.0272(8) 0.2708(6) 0.0501(12) Uiso 0.303(5) 1 d PD A 2
H6B H 0.4950 -0.1082 0.2979 0.060 Uiso 0.303(5) 1 calc PR A 2
C7B C 0.5135(7) 0.0997(8) 0.2982(5) 0.0422(10) Uiso 0.303(5) 1 d PD A 2
H7B H 0.5454 0.1056 0.3458 0.051 Uiso 0.303(5) 1 calc PR A 2
C8 C 0.3997(3) 0.5171(4) 0.33117(16) 0.0355(7) Uani 1 1 d . A .
C9 C 0.2945(3) 0.5454(3) 0.36759(16) 0.0331(7) Uani 1 1 d . . .
C10 C 0.2344(3) 0.6649(3) 0.37301(15) 0.0329(7) Uani 1 1 d D . .
H10 H 0.2518(6) 0.744(3) 0.3560(6) 0.032(3) Uiso 1 1 calc RD . .
C11 C 0.0546(3) 0.7242(4) 0.43736(16) 0.0317(6) Uani 1 1 d . . .
H11A H 0.033(3) 0.793(3) 0.4002(17) 0.032(3) Uiso 1 1 d . . .
H11B H -0.016(3) 0.674(3) 0.4396(15) 0.032(3) Uiso 1 1 d . . .
C12 C 0.0964(3) 0.7872(3) 0.50817(16) 0.0287(6) Uani 1 1 d . . .
H12 H 0.032(3) 0.837(3) 0.5253(16) 0.032(3) Uiso 1 1 d . . .
C13 C 0.1503(3) 0.6885(3) 0.56372(16) 0.0329(7) Uani 1 1 d . . .
H13 H 0.125(3) 0.593(4) 0.5527(15) 0.032(3) Uiso 1 1 d . . .
C14 C 0.1247(3) 0.7241(4) 0.63758(17) 0.0473(8) Uani 1 1 d . . .
H14A H 0.1718 0.6662 0.6708 0.071 Uiso 1 1 calc R . .
H14B H 0.0410 0.7096 0.6435 0.071 Uiso 1 1 calc R . .
H14C H 0.1446 0.8199 0.6468 0.071 Uiso 1 1 calc R . .
C15 C 0.3026(3) 0.8152(3) 0.52393(17) 0.0333(7) Uani 1 1 d . . .
C16 C 0.1807(2) 1.0012(3) 0.46460(15) 0.0285(6) Uani 1 1 d . . .
C17 C 0.2862(3) 1.0770(3) 0.43981(16) 0.0303(6) Uani 1 1 d D . .
H17 H 0.340(3) 1.015(3) 0.4322(16) 0.032(3) Uiso 1 1 d D . .
C18 C 0.3360(3) 1.1750(4) 0.49685(17) 0.0437(8) Uani 1 1 d . . .
H18A H 0.4006 1.2274 0.4789 0.066 Uiso 1 1 calc R . .
H18B H 0.3654 1.1231 0.5386 0.066 Uiso 1 1 calc R . .
H18C H 0.2739 1.2373 0.5097 0.066 Uiso 1 1 calc R . .
C19 C 0.1996(2) 1.0809(3) 0.32079(15) 0.0308(6) Uani 1 1 d . . .
C20 C 0.1629(2) 1.1636(3) 0.25761(15) 0.0313(6) Uani 1 1 d . . .
C21 C 0.1206(3) 1.1176(4) 0.19256(17) 0.0373(7) Uani 1 1 d D . .
H21 H 0.1078(5) 1.033(3) 0.1793(5) 0.044(4) Uiso 1 1 calc RD . .
C22 C 0.0564(3) 1.2456(4) 0.08094(17) 0.0400(7) Uani 1 1 d . . .
H22A H 0.077(3) 1.344(4) 0.0640(18) 0.044(4) Uiso 1 1 d . . .
H22B H 0.097(3) 1.182(4) 0.0540(18) 0.044(4) Uiso 1 1 d . . .
C23 C -0.0768(3) 1.2286(4) 0.07448(16) 0.0395(7) Uani 1 1 d . . .
H23 H -0.098(3) 1.132(4) 0.0816(17) 0.044(4) Uiso 1 1 d . . .
C24 C -0.1407(3) 1.3303(5) 0.11876(19) 0.0517(10) Uani 1 1 d . . .
H24 H -0.092(3) 1.381(4) 0.1447(19) 0.044(4) Uiso 1 1 d . . .
C25 C -0.2311(6) 1.2688(7) 0.1619(3) 0.100(2) Uani 1 1 d . . .
H25A H -0.2843 1.3401 0.1765 0.150 Uiso 1 1 calc R . .
H25B H -0.1922 1.2254 0.2038 0.150 Uiso 1 1 calc R . .
H25C H -0.2762 1.2004 0.1337 0.150 Uiso 1 1 calc R . .
C26 C -0.1878(4) 1.3835(4) 0.0029(2) 0.0532(9) Uani 1 1 d . . .
C27 C -0.1061(3) 1.1747(4) -0.05277(17) 0.0407(7) Uani 1 1 d . . .
C28 C -0.1658(3) 1.2050(4) -0.12617(18) 0.0468(8) Uani 1 1 d D . .
H28 H -0.170(3) 1.295(3) -0.1297(19) 0.044(4) Uiso 1 1 d D . .
C29 C -0.2833(3) 1.1327(5) -0.1346(2) 0.0633(11) Uani 1 1 d . . .
H29A H -0.3201 1.1495 -0.1821 0.095 Uiso 1 1 calc R . .
H29B H -0.3345 1.1672 -0.0994 0.095 Uiso 1 1 calc R . .
H29C H -0.2713 1.0347 -0.1277 0.095 Uiso 1 1 calc R . .
C30 C 0.0090(4) 1.2321(4) -0.18641(19) 0.0510(9) Uani 1 1 d . . .
C31 C 0.1888(4) 1.2264(5) -0.2482(2) 0.0647(11) Uani 1 1 d . . .
C32 C 0.2697(4) 1.2242(6) -0.1814(3) 0.0870(16) Uani 1 1 d . . .
H32A H 0.2421 1.2902 -0.1477 0.130 Uiso 1 1 calc R . .
H32B H 0.3497 1.2481 -0.1926 0.130 Uiso 1 1 calc R . .
H32C H 0.2699 1.1328 -0.1607 0.130 Uiso 1 1 calc R . .
C33 C 0.2275(4) 1.1290(6) -0.3034(3) 0.0760(13) Uani 1 1 d . . .
H33A H 0.1731 1.1349 -0.3457 0.114 Uiso 1 1 calc R . .
H33B H 0.2275 1.0360 -0.2848 0.114 Uiso 1 1 calc R . .
H33C H 0.3070 1.1531 -0.3154 0.114 Uiso 1 1 calc R . .
C34 C 0.1747(4) 1.3709(5) -0.2799(3) 0.0812(14) Uani 1 1 d . . .
H34A H 0.1491 1.4336 -0.2439 0.122 Uiso 1 1 calc R . .
H34B H 0.1158 1.3691 -0.3202 0.122 Uiso 1 1 calc R . .
H34C H 0.2502 1.4016 -0.2956 0.122 Uiso 1 1 calc R . .
N1 N 0.2362(2) 0.4468(3) 0.40196(13) 0.0356(6) Uani 1 1 d . . .
N2 N 0.1445(2) 0.5005(3) 0.42811(14) 0.0360(6) Uani 1 1 d . . .
N3 N 0.1430(2) 0.6340(3) 0.41022(12) 0.0310(5) Uani 1 1 d . . .
N4 N 0.19704(19) 0.8766(3) 0.49909(12) 0.0261(5) Uani 1 1 d . . .
N5 N 0.2482(2) 1.1492(3) 0.37593(13) 0.0310(5) Uani 1 1 d D . .
HN5 H 0.252(3) 1.2361(15) 0.3762(16) 0.032(3) Uiso 1 1 d D . .
N6 N 0.1690(2) 1.3008(3) 0.25606(14) 0.0390(6) Uani 1 1 d . . .
N7 N 0.1324(3) 1.3423(3) 0.19344(15) 0.0430(7) Uani 1 1 d . . .
N8 N 0.1031(2) 1.2307(3) 0.15353(13) 0.0359(6) Uani 1 1 d . . .
N9 N -0.1255(3) 1.2610(3) 0.00304(14) 0.0425(7) Uani 1 1 d . . .
N10 N -0.0912(3) 1.1614(3) -0.17905(15) 0.0466(7) Uani 1 1 d D . .
HN10 H -0.089(3) 1.0746(18) -0.1910(18) 0.044(4) Uiso 1 1 d D . .
O1 O 0.42420(18) 0.3850(2) 0.33083(11) 0.0379(5) Uani 1 1 d . . .
O2 O 0.4570(2) 0.6039(3) 0.30360(15) 0.0584(7) Uani 1 1 d . . .
O3 O 0.27661(17) 0.6992(2) 0.55648(12) 0.0387(5) Uani 1 1 d . . .
O4 O 0.40055(18) 0.8564(3) 0.51980(13) 0.0452(6) Uani 1 1 d . . .
O5 O 0.08113(17) 1.0450(2) 0.45526(12) 0.0378(5) Uani 1 1 d . . .
O6 O 0.1861(2) 0.9561(3) 0.32059(12) 0.0409(5) Uani 1 1 d . . .
O7 O -0.1976(3) 1.4235(3) 0.06904(14) 0.0632(8) Uani 1 1 d . . .
O8 O -0.2312(3) 1.4447(3) -0.04786(15) 0.0778(10) Uani 1 1 d . . .
O9 O -0.0463(2) 1.0752(3) -0.04145(13) 0.0524(6) Uani 1 1 d . . .
O10 O 0.0327(3) 1.3378(3) -0.15448(16) 0.0671(8) Uani 1 1 d . . .
O11 O 0.0730(2) 1.1717(3) -0.23394(14) 0.0538(6) Uani 1 1 d . . .
CEX1 C 0.4745(11) -0.085(2) -0.0199(8) 0.211(4) Uiso 0.50 1 d PG . .
HEX1 H 0.3950 -0.0936 -0.0385 0.253 Uiso 0.50 1 calc PR . .
CEX2 C 0.5213(16) 0.0421(17) -0.0031(9) 0.211(4) Uiso 0.50 1 d PG . .
HEX2 H 0.4739 0.1212 -0.0102 0.253 Uiso 0.50 1 calc PR . .
CEX3 C 0.6376(17) 0.0540(15) 0.0240(8) 0.211(4) Uiso 0.50 1 d PG . .
HEX3 H 0.6696 0.1412 0.0354 0.253 Uiso 0.50 1 calc PR . .
CEX4 C 0.7069(11) -0.062(2) 0.0343(7) 0.211(4) Uiso 0.50 1 d PG . .
HEX4 H 0.7864 -0.0536 0.0528 0.253 Uiso 0.50 1 calc PR . .
CEX5 C 0.6601(16) -0.1893(16) 0.0175(9) 0.211(4) Uiso 0.50 1 d PG . .
HEX5 H 0.7075 -0.2684 0.0246 0.253 Uiso 0.50 1 calc PR . .
CEX6 C 0.5438(17) -0.2012(16) -0.0096(9) 0.211(4) Uiso 0.50 1 d PG . .
HEX6 H 0.5118 -0.2884 -0.0211 0.253 Uiso 0.50 1 calc PR . .

loop_
_atom_site_aniso_label
_atom_site_aniso_U_11
_atom_site_aniso_U_22
_atom_site_aniso_U_33
_atom_site_aniso_U_23
_atom_site_aniso_U_13
_atom_site_aniso_U_12
C1A 0.0397(18) 0.0352(19) 0.062(2) -0.0051(16) 0.0143(15) -0.0014(15)
C1B 0.0397(18) 0.0352(19) 0.062(2) -0.0051(16) 0.0143(15) -0.0014(15)
C8 0.0434(17) 0.0259(18) 0.0370(17) 0.0015(13) 0.0018(13) -0.0041(14)
C9 0.0448(17) 0.0194(16) 0.0348(16) -0.0003(12) 0.0012(13) -0.0026(13)
C10 0.0453(17) 0.0178(15) 0.0358(15) 0.0033(12) 0.0043(13) -0.0055(13)
C11 0.0292(14) 0.0257(16) 0.0400(16) 0.0027(13) 0.0017(12) -0.0025(13)
C12 0.0293(15) 0.0200(15) 0.0368(16) -0.0002(12) 0.0039(12) -0.0033(11)
C13 0.0388(16) 0.0237(17) 0.0361(16) 0.0057(12) 0.0025(12) -0.0056(12)
C14 0.062(2) 0.043(2) 0.0363(17) 0.0047(16) 0.0045(15) -0.0095(17)
C15 0.0320(17) 0.0247(17) 0.0431(18) 0.0077(13) 0.0017(13) 0.0018(12)
C16 0.0335(16) 0.0199(15) 0.0326(15) 0.0004(12) 0.0046(11) 0.0035(12)
C17 0.0327(15) 0.0183(15) 0.0402(17) 0.0053(12) 0.0054(12) 0.0007(12)
C18 0.0510(19) 0.0329(19) 0.0455(18) 0.0090(15) -0.0071(15) -0.0132(15)
C19 0.0344(15) 0.0212(16) 0.0376(16) 0.0040(12) 0.0068(12) 0.0040(12)
C20 0.0363(15) 0.0197(15) 0.0384(16) 0.0029(12) 0.0057(12) 0.0029(12)
C21 0.0473(18) 0.0200(16) 0.0449(18) -0.0015(14) 0.0058(14) 0.0047(13)
C22 0.055(2) 0.0319(19) 0.0329(17) 0.0033(14) 0.0041(14) -0.0007(15)
C23 0.0513(19) 0.0344(19) 0.0323(16) -0.0005(14) -0.0001(13) -0.0046(15)
C24 0.053(2) 0.061(3) 0.0390(19) -0.0141(18) -0.0078(16) 0.0058(18)
C25 0.120(4) 0.107(5) 0.080(3) 0.017(3) 0.059(3) 0.029(3)
C26 0.066(2) 0.047(2) 0.046(2) -0.0061(18) 0.0015(17) 0.0164(19)
C27 0.0553(19) 0.0260(18) 0.0397(17) -0.0039(14) -0.0024(14) 0.0010(15)
C28 0.071(2) 0.0283(19) 0.0402(18) -0.0051(14) -0.0019(16) 0.0100(17)
C29 0.055(2) 0.073(3) 0.060(2) -0.022(2) -0.0043(18) 0.014(2)
C30 0.074(2) 0.0299(19) 0.0460(19) -0.0027(17) -0.0126(17) 0.0019(18)
C31 0.061(2) 0.050(2) 0.080(3) 0.018(2) -0.016(2) -0.009(2)
C32 0.074(3) 0.078(4) 0.103(4) 0.024(3) -0.030(3) -0.021(3)
C33 0.061(3) 0.083(4) 0.085(3) 0.012(3) 0.010(2) 0.005(2)
C34 0.080(3) 0.060(3) 0.101(4) 0.029(3) -0.011(3) -0.017(2)
N1 0.0479(15) 0.0209(13) 0.0384(14) 0.0028(11) 0.0074(12) -0.0021(11)
N2 0.0490(16) 0.0155(13) 0.0443(15) -0.0017(11) 0.0094(12) -0.0027(11)
N3 0.0391(14) 0.0199(13) 0.0336(12) -0.0011(10) 0.0005(10) -0.0003(10)
N4 0.0257(12) 0.0183(12) 0.0344(12) 0.0029(10) 0.0038(9) -0.0007(9)
N5 0.0404(13) 0.0160(13) 0.0373(13) 0.0067(11) 0.0067(10) 0.0006(11)
N6 0.0535(16) 0.0218(14) 0.0403(15) 0.0040(11) -0.0072(12) -0.0007(12)
N7 0.0603(17) 0.0237(15) 0.0434(16) 0.0046(12) -0.0070(13) -0.0055(12)
N8 0.0450(14) 0.0253(14) 0.0369(14) 0.0023(12) 0.0010(11) 0.0004(11)
N9 0.0534(17) 0.0335(17) 0.0396(15) -0.0043(12) -0.0030(12) 0.0079(12)
N10 0.0684(19) 0.0284(16) 0.0425(15) -0.0065(13) -0.0006(13) -0.0001(14)
O1 0.0405(12) 0.0243(12) 0.0501(13) 0.0025(10) 0.0109(10) 0.0010(9)
O2 0.0667(17) 0.0321(14) 0.0804(18) 0.0068(13) 0.0311(14) -0.0020(12)
O3 0.0363(11) 0.0271(12) 0.0519(12) 0.0161(10) -0.0031(9) -0.0021(9)
O4 0.0297(12) 0.0406(14) 0.0645(15) 0.0183(12) -0.0022(10) -0.0009(10)
O5 0.0351(12) 0.0245(12) 0.0547(14) 0.0103(10) 0.0100(9) 0.0055(9)
O6 0.0560(14) 0.0197(12) 0.0462(13) 0.0036(10) -0.0007(10) 0.0023(10)
O7 0.0778(19) 0.064(2) 0.0475(15) -0.0110(13) 0.0056(13) 0.0259(14)
O8 0.116(3) 0.062(2) 0.0545(17) -0.0025(15) -0.0008(16) 0.0465(19)
O9 0.0785(17) 0.0310(14) 0.0457(14) -0.0064(11) -0.0098(12) 0.0123(13)
O10 0.091(2) 0.0352(16) 0.0711(18) -0.0097(14) -0.0163(15) -0.0056(14)
O11 0.0583(15) 0.0381(15) 0.0647(15) -0.0036(12) 0.0025(12) -0.0055(12)

loop_
_atom_type_symbol
_atom_type_description
_atom_type_scat_dispersion_real
_atom_type_scat_dispersion_imag
_atom_type_scat_source
C C 0.0033 0.0016 'International Tables Vol C Tables 4.2.6.8 and 6.1.1.4'
H H 0.0000 0.0000 'International Tables Vol C Tables 4.2.6.8 and 6.1.1.4'
N N 0.0061 0.0033 'International Tables Vol C Tables 4.2.6.8 and 6.1.1.4'
O O 0.0106 0.0060 'International Tables Vol C Tables 4.2.6.8 and 6.1.1.4'

loop_
_geom_angle_atom_site_label_1
_geom_angle_atom_site_label_2
_geom_angle_atom_site_label_3
_geom_angle
O1 C1A C2A 105.7(3)
O1 C1A H1A1 110.6
C2A C1A H1A1 110.6
O1 C1A H1A2 110.6
C2A C1A H1A2 110.6
H1A1 C1A H1A2 108.7
C3A C2A C7A 118.3(4)
C3A C2A C1A 121.2(4)
C7A C2A C1A 120.5(3)
C2A C3A C4A 122.8(4)
C2A C3A H3A 118.6
C4A C3A H3A 118.6
C3A C4A C5A 116.4(5)
C3A C4A H4A 121.8
C5A C4A H4A 121.8
C6A C5A C4A 123.1(5)
C6A C5A H5A 118.5
C4A C5A H5A 118.5
C7A C6A C5A 117.6(5)
C7A C6A H6A 121.2
C5A C6A H6A 121.2
C6A C7A C2A 121.8(4)
C6A C7A H7A 119.1
C2A C7A H7A 119.1
C3B C2B C7B 118.7(6)
C2B C3B C4B 121.9(6)
C2B C3B H3B 119.1
C4B C3B H3B 119.1
C3B C4B C5B 116.7(6)
C3B C4B H4B 121.7
C5B C4B H4B 121.7
C6B C5B C4B 124.2(7)
C6B C5B H5B 117.9
C4B C5B H5B 117.9
C7B C6B C5B 115.6(6)
C7B C6B H6B 122.2
C5B C6B H6B 122.2
C2B C7B C6B 122.9(6)
C2B C7B H7B 118.6
C6B C7B H7B 118.6
O2 C8 O1 124.3(3)
O2 C8 C9 123.9(3)
O1 C8 C9 111.7(2)
C10 C9 N1 107.9(3)
C10 C9 C8 129.5(3)
N1 C9 C8 122.6(3)
N3 C10 C9 105.1(3)
N3 C10 H10 127.5
C9 C10 H10 127.5
N3 C11 C12 112.2(2)
N3 C11 H11A 107.5(17)
C12 C11 H11A 113.1(19)
N3 C11 H11B 108.1(19)
C12 C11 H11B 112.4(18)
H11A C11 H11B 103(2)
N4 C12 C11 109.6(2)
N4 C12 C13 100.6(2)
C11 C12 C13 115.8(3)
N4 C12 H12 111.3(19)
C11 C12 H12 108.0(18)
C13 C12 H12 111.5(18)
O3 C13 C14 109.5(3)
O3 C13 C12 103.7(2)
C14 C13 C12 113.8(3)
O3 C13 H13 108.5(17)
C14 C13 H13 110.1(17)
C12 C13 H13 111.0(18)
C13 C14 H14A 109.5
C13 C14 H14B 109.5
H14A C14 H14B 109.5
C13 C14 H14C 109.5
H14A C14 H14C 109.5
H14B C14 H14C 109.5
O4 C15 O3 123.9(3)
O4 C15 N4 128.1(3)
O3 C15 N4 108.0(2)
O5 C16 N4 118.0(2)
O5 C16 C17 122.3(3)
N4 C16 C17 119.7(2)
N5 C17 C16 107.9(2)
N5 C17 C18 111.1(2)
C16 C17 C18 110.5(2)
N5 C17 H17 112(2)
C16 C17 H17 107(2)
C18 C17 H17 109(2)
C17 C18 H18A 109.5
C17 C18 H18B 109.5
H18A C18 H18B 109.5
C17 C18 H18C 109.5
H18A C18 H18C 109.5
H18B C18 H18C 109.5
O6 C19 N5 123.2(3)
O6 C19 C20 120.9(3)
N5 C19 C20 115.9(3)
N6 C20 C21 109.0(3)
N6 C20 C19 123.5(3)
C21 C20 C19 127.5(3)
N8 C21 C20 104.6(3)
N8 C21 H21 127.7
C20 C21 H21 127.7
N8 C22 C23 111.0(3)
N8 C22 H22A 108.1(19)
C23 C22 H22A 108.7(19)
N8 C22 H22B 107(2)
C23 C22 H22B 114(2)
H22A C22 H22B 108(3)
N9 C23 C22 111.0(3)
N9 C23 C24 101.8(3)
C22 C23 C24 113.4(3)
N9 C23 H23 105(2)
C22 C23 H23 110(2)
C24 C23 H23 114.9(19)
O7 C24 C25 108.8(4)
O7 C24 C23 105.4(3)
C25 C24 C23 114.6(4)
O7 C24 H24 104(2)
C25 C24 H24 111(2)
C23 C24 H24 112(2)
C24 C25 H25A 109.5
C24 C25 H25B 109.5
H25A C25 H25B 109.5
C24 C25 H25C 109.5
H25A C25 H25C 109.5
H25B C25 H25C 109.5
O8 C26 O7 123.2(4)
O8 C26 N9 127.3(3)
O7 C26 N9 109.4(3)
O9 C27 N9 118.7(3)
O9 C27 C28 121.9(3)
N9 C27 C28 119.4(3)
N10 C28 C29 110.7(3)
N10 C28 C27 109.5(3)
C29 C28 C27 109.5(3)
N10 C28 H28 106(2)
C29 C28 H28 115(2)
C27 C28 H28 106(2)
C28 C29 H29A 109.5
C28 C29 H29B 109.5
H29A C29 H29B 109.5
C28 C29 H29C 109.5
H29A C29 H29C 109.5
H29B C29 H29C 109.5
O10 C30 O11 126.8(4)
O10 C30 N10 122.8(4)
O11 C30 N10 110.4(3)
O11 C31 C33 102.1(3)
O11 C31 C32 109.9(4)
C33 C31 C32 112.5(4)
O11 C31 C34 109.8(3)
C33 C31 C34 109.8(4)
C32 C31 C34 112.3(4)
C31 C32 H32A 109.5
C31 C32 H32B 109.5
H32A C32 H32B 109.5
C31 C32 H32C 109.5
H32A C32 H32C 109.5
H32B C32 H32C 109.5
C31 C33 H33A 109.5
C31 C33 H33B 109.5
H33A C33 H33B 109.5
C31 C33 H33C 109.5
H33A C33 H33C 109.5
H33B C33 H33C 109.5
C31 C34 H34A 109.5
C31 C34 H34B 109.5
H34A C34 H34B 109.5
C31 C34 H34C 109.5
H34A C34 H34C 109.5
H34B C34 H34C 109.5
N2 N1 C9 109.2(2)
N1 N2 N3 107.0(2)
C10 N3 N2 110.9(2)
C10 N3 C11 129.3(3)
N2 N3 C11 119.6(2)
C16 N4 C15 128.3(2)
C16 N4 C12 120.2(2)
C15 N4 C12 111.3(2)
C19 N5 C17 119.7(2)
C19 N5 HN5 122(2)
C17 N5 HN5 118(2)
N7 N6 C20 108.7(3)
N6 N7 N8 107.8(2)
C21 N8 N7 109.8(2)
C21 N8 C22 129.7(3)
N7 N8 C22 120.4(3)
C27 N9 C26 129.4(3)
C27 N9 C23 120.3(3)
C26 N9 C23 110.3(3)
C30 N10 C28 118.0(3)
C30 N10 HN10 115(2)
C28 N10 HN10 120(2)
C8 O1 C1A 117.7(2)
C15 O3 C13 111.0(2)
C26 O7 C24 111.6(3)
C30 O11 C31 120.3(3)
CEX2 CEX1 CEX6 120.0
CEX2 CEX1 HEX1 120.0
CEX6 CEX1 HEX1 120.0
CEX1 CEX2 CEX3 120.0
CEX1 CEX2 HEX2 120.0
CEX3 CEX2 HEX2 120.0
CEX4 CEX3 CEX2 120.0
CEX4 CEX3 HEX3 120.0
CEX2 CEX3 HEX3 120.0
CEX5 CEX4 CEX3 120.0
CEX5 CEX4 HEX4 120.0
CEX3 CEX4 HEX4 120.0
CEX4 CEX5 CEX6 120.0
CEX4 CEX5 HEX5 120.0
CEX6 CEX5 HEX5 120.0
CEX5 CEX6 CEX1 120.0
CEX5 CEX6 HEX6 120.0
CEX1 CEX6 HEX6 120.0

loop_
_geom_bond_atom_site_label_1
_geom_bond_atom_site_label_2
_geom_bond_distance
C1A O1 1.461(4)
C1A C2A 1.537(6)
C1A H1A1 0.9900
C1A H1A2 0.9900
C2A C3A 1.380(4)
C2A C7A 1.386(4)
C3A C4A 1.382(6)
C3A H3A 0.9500
C4A C5A 1.393(6)
C4A H4A 0.9500
C5A C6A 1.388(5)
C5A H5A 0.9500
C6A C7A 1.377(6)
C6A H6A 0.9500
C7A H7A 0.9500
C2B C3B 1.379(5)
C2B C7B 1.381(5)
C3B C4B 1.381(6)
C3B H3B 0.9500
C4B C5B 1.392(6)
C4B H4B 0.9500
C5B C6B 1.390(6)
C5B H5B 0.9500
C6B C7B 1.382(6)
C6B H6B 0.9500
C7B H7B 0.9500
C8 O2 1.216(4)
C8 O1 1.327(4)
C8 C9 1.456(4)
C9 C10 1.366(4)
C9 N1 1.368(4)
C10 N3 1.337(4)
C10 H10 0.8692
C11 N3 1.464(4)
C11 C12 1.525(4)
C11 H11A 1.00(3)
C11 H11B 0.94(3)
C12 N4 1.464(3)
C12 C13 1.528(4)
C12 H12 0.96(3)
C13 O3 1.460(4)
C13 C14 1.496(4)
C13 H13 1.00(3)
C14 H14A 0.9800
C14 H14B 0.9800
C14 H14C 0.9800
C15 O4 1.196(3)
C15 O3 1.340(4)
C15 N4 1.396(4)
C16 O5 1.214(3)
C16 N4 1.395(4)
C16 C17 1.519(4)
C17 N5 1.444(4)
C17 C18 1.527(4)
C17 H17 0.88(3)
C18 H18A 0.9800
C18 H18B 0.9800
C18 H18C 0.9800
C19 O6 1.235(4)
C19 N5 1.329(4)
C19 C20 1.484(4)
C20 N6 1.349(4)
C20 C21 1.369(4)
C21 N8 1.342(4)
C21 H21 0.8804
C22 N8 1.448(4)
C22 C23 1.523(5)
C22 H22A 1.05(4)
C22 H22B 0.95(4)
C23 N9 1.463(4)
C23 C24 1.526(5)
C23 H23 0.99(4)
C24 O7 1.435(5)
C24 C25 1.492(7)
C24 H24 0.87(4)
C25 H25A 0.9800
C25 H25B 0.9800
C25 H25C 0.9800
C26 O8 1.211(5)
C26 O7 1.328(4)
C26 N9 1.396(5)
C27 O9 1.202(4)
C27 N9 1.389(4)
C27 C28 1.534(5)
C28 N10 1.430(5)
C28 C29 1.513(6)
C28 H28 0.89(3)
C29 H29A 0.9800
C29 H29B 0.9800
C29 H29C 0.9800
C30 O10 1.222(4)
C30 O11 1.341(5)
C30 N10 1.353(5)
C31 O11 1.469(5)
C31 C33 1.509(7)
C31 C32 1.512(6)
C31 C34 1.546(6)
C32 H32A 0.9800
C32 H32B 0.9800
C32 H32C 0.9800
C33 H33A 0.9800
C33 H33B 0.9800
C33 H33C 0.9800
C34 H34A 0.9800
C34 H34B 0.9800
C34 H34C 0.9800
N1 N2 1.302(4)
N2 N3 1.355(3)
N5 HN5 0.855(14)
N6 N7 1.297(4)
N7 N8 1.361(4)
N10 HN10 0.884(14)
CEX1 CEX2 1.3900
CEX1 CEX6 1.3900
CEX1 HEX1 0.9500
CEX2 CEX3 1.3900
CEX2 HEX2 0.9500
CEX3 CEX4 1.3900
CEX3 HEX3 0.9500
CEX4 CEX5 1.3900
CEX4 HEX4 0.9500
CEX5 CEX6 1.3900
CEX5 HEX5 0.9500
CEX6 HEX6 0.9500

loop_
_geom_hbond_atom_site_label_D
_geom_hbond_atom_site_label_H
_geom_hbond_atom_site_label_A
_geom_hbond_distance_DH
_geom_hbond_distance_HA
_geom_hbond_distance_DA
_geom_hbond_angle_DHA
_geom_hbond_site_symmetry_A
N5 HN5 N1 0.855(14) 2.138(17) 2.970(4) 164(3) 1_565
N10 HN10 N7 0.884(14) 2.334(19) 3.178(4) 160(3) 2_545
